data_4133543
loop_
_publ_author_name
'Economou, Christos'
'Tomanik, Martin'
'Herzon, Seth B.'

_publ_section_title
;
 Synthesis of Myrocin G, the Putative Active Form of the Myrocin Antitumor
 Antibiotics.
;
_journal_issue 47
_journal_name_full 'Journal of the American Chemical Society'
_journal_page_first 16058
_journal_page_last 16061
_journal_paper_doi 10.1021/jacs.8b10891
_journal_volume 140
_journal_year 2018
_chemical_absolute_configuration ad
_chemical_formula_moiety 'C25 H38 O6 Si'
_chemical_formula_sum 'C25 H38 O6 Si'
_chemical_formula_weight 462.64
_space_group_crystal_system orthorhombic
_space_group_IT_number 19
_space_group_name_Hall 'P 2ac 2ab'
_space_group_name_H-M_alt 'P 21 21 21'
_atom_sites_solution_hydrogens mixed
_atom_sites_solution_primary SHELXT
_atom_sites_solution_secondary difmap
_audit_creation_method SHELXL-2014/7
_cell_angle_alpha 90
_cell_angle_beta 90
_cell_angle_gamma 90
_cell_formula_units_Z 4
_cell_length_a 6.6080(3)
_cell_length_b 9.8783(4)
_cell_length_c 38.8492(14)
_cell_measurement_reflns_used 17593
_cell_measurement_temperature 93(2)
_cell_measurement_theta_max 66.0430
_cell_measurement_theta_min 2.2460
_cell_volume 2535.91(18)
_computing_cell_refinement 'CrysAlisPro 1.171.39.16b (Rigaku OD, 2015)'
_computing_data_collection 'CrysAlisPro 1.171.39.16b (Rigaku OD, 2015)'
_computing_data_reduction 'CrysAlisPro 1.171.39.16b (Rigaku OD, 2015)'
_computing_molecular_graphics 'Olex2 (Dolomanov et al., 2009)'
_computing_publication_material 'CIFTAB-2014/2 (Sheldrick, 2014)'
_computing_structure_refinement 'SHELXL-2014/7 (Sheldrick, 2014)'
_computing_structure_solution 'SHELXT-2014/5 (Sheldrick, 2014)'
_diffrn_ambient_temperature 93(2)
_diffrn_detector_area_resol_mean 22.2
_diffrn_measured_fraction_theta_full 1.000
_diffrn_measured_fraction_theta_max 1.000
_diffrn_measurement_device_type 'Rigaku Saturn 944+ CCD'
_diffrn_measurement_method \w
_diffrn_radiation_type CuK\a
_diffrn_radiation_wavelength 1.54184
_diffrn_reflns_av_R_equivalents 0.1454
_diffrn_reflns_av_unetI/netI 0.0443
_diffrn_reflns_Laue_measured_fraction_full 1.000
_diffrn_reflns_Laue_measured_fraction_max 1.000
_diffrn_reflns_limit_h_max 7
_diffrn_reflns_limit_h_min -7
_diffrn_reflns_limit_k_max 11
_diffrn_reflns_limit_k_min -11
_diffrn_reflns_limit_l_max 46
_diffrn_reflns_limit_l_min -46
_diffrn_reflns_number 89733
_diffrn_reflns_point_group_measured_fraction_full 1.000
_diffrn_reflns_point_group_measured_fraction_max 1.000
_diffrn_reflns_theta_full 66.543
_diffrn_reflns_theta_max 66.543
_diffrn_reflns_theta_min 2.275
_diffrn_source 'microfocus rotating anode'
_exptl_absorpt_coefficient_mu 1.115
_exptl_absorpt_correction_T_max 1.00000
_exptl_absorpt_correction_T_min 0.70943
_exptl_absorpt_correction_type multi-scan
_exptl_absorpt_process_details
; 
CrysAlisPro 1.171.39.16b (Rigaku Oxford Diffraction, 2015) 
Empirical absorption correction using spherical harmonics, 
 implemented in SCALE3 ABSPACK scaling algorithm. 
;
_exptl_crystal_colour Colorless
_exptl_crystal_density_diffrn 1.212
_exptl_crystal_description Needle
_exptl_crystal_F_000 1000
_exptl_crystal_size_max 0.080
_exptl_crystal_size_mid 0.050
_exptl_crystal_size_min 0.020
_refine_diff_density_max 0.227
_refine_diff_density_min -0.275
_refine_diff_density_rms 0.051
_refine_ls_abs_structure_details
; 
 Flack x determined using 1396 quotients [(I+)-(I-)]/[(I+)+(I-)] 
 (Parsons, Flack and Wagner, Acta Cryst. B69 (2013) 249-259). 
;
_refine_ls_abs_structure_Flack -0.04(2)
_refine_ls_extinction_method none
_refine_ls_goodness_of_fit_ref 1.088
_refine_ls_hydrogen_treatment mixed
_refine_ls_matrix_type full
_refine_ls_number_parameters 302
_refine_ls_number_reflns 4474
_refine_ls_number_restraints 0
_refine_ls_restrained_S_all 1.088
_refine_ls_R_factor_all 0.0629
_refine_ls_R_factor_gt 0.0499
_refine_ls_shift/su_max 0.000
_refine_ls_shift/su_mean 0.000
_refine_ls_structure_factor_coef Fsqd
_refine_ls_weighting_details 'w=1/[\s^2^(Fo^2^)+(0.0366P)^2^+1.9778P] where P=(Fo^2^+2Fc^2^)/3'
_refine_ls_weighting_scheme calc
_refine_ls_wR_factor_gt 0.1041
_refine_ls_wR_factor_ref 0.1108
_reflns_Friedel_coverage 0.714
_reflns_Friedel_fraction_full 1.000
_reflns_Friedel_fraction_max 1.000
_reflns_number_gt 3863
_reflns_number_total 4474
_reflns_threshold_expression 'I > 2\s(I)'
_cod_data_source_file ja8b10891_si_001.cif
_cod_data_source_block 007b-18079
_cod_database_code 4133543
_shelx_shelxl_version_number 2014/7
_shelx_space_group_comment
; 
The symmetry employed for this shelxl refinement is uniquely defined 
by the following loop, which should always be used as a source of 
symmetry information in preference to the above space-group names. 
They are only intended as comments. 
;
_shelx_estimated_absorpt_t_min 0.916
_shelx_estimated_absorpt_t_max 0.978

loop_
_space_group_symop_operation_xyz
'x, y, z'
'-x+1/2, -y, z+1/2'
'x+1/2, -y+1/2, -z'
'-x, y+1/2, -z+1/2'

loop_
_atom_site_label
_atom_site_type_symbol
_atom_site_fract_x
_atom_site_fract_y
_atom_site_fract_z
_atom_site_U_iso_or_equiv
_atom_site_adp_type
_atom_site_occupancy
_atom_site_site_symmetry_order
_atom_site_calc_flag
_atom_site_refinement_flags_posn
_atom_site_refinement_flags_adp
Si1 Si 0.82917(19) 0.28242(12) 0.28719(3) 0.0299(3) Uani 1 1 d . .
O1 O 0.2655(4) 0.1161(3) 0.13214(7) 0.0257(7) Uani 1 1 d . .
O2 O 0.6636(5) 0.0215(3) 0.05012(7) 0.0248(6) Uani 1 1 d . .
O3 O 0.3165(5) 0.3566(3) 0.20521(7) 0.0409(8) Uani 1 1 d . .
O4 O 0.5525(4) 0.1989(3) 0.19296(7) 0.0294(7) Uani 1 1 d . .
O5 O 0.3020(5) 0.2874(3) 0.05742(7) 0.0267(7) Uani 1 1 d . .
O6 O 0.0564(5) 0.3251(3) 0.00798(8) 0.0267(7) Uani 1 1 d . .
C1 C 0.7901(6) 0.1515(4) 0.11359(11) 0.0251(9) Uani 1 1 d . .
H1A H 0.8160 0.1771 0.1378 0.030 Uiso 1 1 calc R U
H1B H 0.8835 0.0825 0.1042 0.030 Uiso 1 1 calc R U
C2 C 0.7160(6) 0.2595(4) 0.08966(10) 0.0233(9) Uani 1 1 d . .
H2A H 0.7645 0.2510 0.0654 0.028 Uiso 1 1 calc R U
C3 C 0.6823(7) 0.4026(4) 0.10180(10) 0.0273(9) Uani 1 1 d . .
H3A H 0.5772 0.4455 0.0873 0.033 Uiso 1 1 calc R U
H3B H 0.8091 0.4547 0.0989 0.033 Uiso 1 1 calc R U
C4 C 0.6167(7) 0.4089(5) 0.13926(11) 0.0293(10) Uani 1 1 d . .
H4A H 0.5912 0.5044 0.1457 0.035 Uiso 1 1 calc R U
H4B H 0.7276 0.3746 0.1540 0.035 Uiso 1 1 calc R U
C5 C 0.4229(6) 0.3245(4) 0.14607(10) 0.0235(9) Uani 1 1 d . .
C6 C 0.4133(6) 0.1882(4) 0.12699(10) 0.0215(9) Uani 1 1 d . .
C7 C 0.5689(6) 0.1490(4) 0.10123(10) 0.0207(9) Uani 1 1 d . .
C8 C 0.5124(6) 0.0317(4) 0.07684(10) 0.0206(9) Uani 1 1 d . .
C9 C 0.3059(6) 0.0463(4) 0.05956(9) 0.0196(8) Uani 1 1 d . .
C10 C 0.1816(7) -0.0597(4) 0.05458(9) 0.0217(8) Uani 1 1 d . .
H10 H 0.0579 -0.0426 0.0429 0.026 Uiso 1 1 calc R U
C11 C 0.2216(6) -0.2044(4) 0.06596(10) 0.0223(9) Uani 1 1 d . .
C12 C 0.4449(6) -0.2205(4) 0.07553(11) 0.0264(9) Uani 1 1 d . .
H12A H 0.4627 -0.3053 0.0888 0.032 Uiso 1 1 calc R U
H12B H 0.5264 -0.2279 0.0542 0.032 Uiso 1 1 calc R U
C13 C 0.5219(7) -0.1018(4) 0.09686(11) 0.0241(9) Uani 1 1 d . .
H13A H 0.6635 -0.1194 0.1039 0.029 Uiso 1 1 calc R U
H13B H 0.4392 -0.0937 0.1180 0.029 Uiso 1 1 calc R U
C14 C 0.4182(7) 0.2961(5) 0.18465(10) 0.0278(9) Uani 1 1 d . .
C15 C 0.5971(7) 0.1865(5) 0.22992(10) 0.0307(10) Uani 1 1 d . .
H15A H 0.6522 0.0953 0.2348 0.037 Uiso 1 1 calc R U
H15B H 0.4707 0.1976 0.2433 0.037 Uiso 1 1 calc R U
C16 C 0.7479(7) 0.2921(5) 0.24080(10) 0.0324(10) Uani 1 1 d . .
H16A H 0.6886 0.3826 0.2366 0.039 Uiso 1 1 calc R U
H16B H 0.8695 0.2837 0.2261 0.039 Uiso 1 1 calc R U
C17 C 0.9530(10) 0.4454(6) 0.29839(13) 0.0517(15) Uani 1 1 d . .
H17A H 1.0699 0.4599 0.2833 0.078 Uiso 1 1 calc R U
H17B H 0.9982 0.4427 0.3224 0.078 Uiso 1 1 calc R U
H17C H 0.8563 0.5197 0.2954 0.078 Uiso 1 1 calc R U
C18 C 1.0114(7) 0.1408(5) 0.29314(13) 0.0408(12) Uani 1 1 d . .
H18A H 0.9427 0.0545 0.2889 0.061 Uiso 1 1 calc R U
H18B H 1.0639 0.1424 0.3167 0.061 Uiso 1 1 calc R U
H18C H 1.1238 0.1510 0.2769 0.061 Uiso 1 1 calc R U
C19 C 0.5989(7) 0.2529(5) 0.31394(11) 0.0360(11) Uani 1 1 d . .
H19A H 0.5049 0.3287 0.3110 0.054 Uiso 1 1 calc R U
H19B H 0.6378 0.2456 0.3382 0.054 Uiso 1 1 calc R U
H19C H 0.5330 0.1688 0.3066 0.054 Uiso 1 1 calc R U
C20 C 0.2346(7) 0.4053(4) 0.13579(11) 0.0295(10) Uani 1 1 d . .
H20A H 0.2273 0.4882 0.1496 0.044 Uiso 1 1 calc R U
H20B H 0.1135 0.3504 0.1399 0.044 Uiso 1 1 calc R U
H20C H 0.2426 0.4289 0.1113 0.044 Uiso 1 1 calc R U
C21 C 0.2411(6) 0.1802(4) 0.04613(9) 0.0199(8) Uani 1 1 d . .
C22 C 0.0943(6) 0.1863(4) 0.01609(10) 0.0227(9) Uani 1 1 d . .
H22A H 0.1529 0.1396 -0.0041 0.027 Uiso 1 1 calc R U
H22B H -0.0339 0.1406 0.0223 0.027 Uiso 1 1 calc R U
C23 C 0.1685(7) -0.2946(4) 0.03569(10) 0.0296(10) Uani 1 1 d . .
H23 H 0.2656 -0.3009 0.0177 0.035 Uiso 1 1 calc R U
C24 C -0.0017(8) -0.3663(5) 0.03184(13) 0.0375(12) Uani 1 1 d . .
H24A H -0.1034 -0.3634 0.0491 0.045 Uiso 1 1 calc R U
H24B H -0.0209 -0.4201 0.0118 0.045 Uiso 1 1 calc R U
C25 C 0.0832(7) -0.2317(4) 0.09722(10) 0.0289(10) Uani 1 1 d . .
H25A H 0.1195 -0.1703 0.1160 0.043 Uiso 1 1 calc R U
H25B H 0.1005 -0.3256 0.1048 0.043 Uiso 1 1 calc R U
H25C H -0.0582 -0.2166 0.0906 0.043 Uiso 1 1 calc R U
H2 H 0.630(8) 0.071(5) 0.0338(14) 0.046(17) Uiso 1 1 d . .
H6 H 0.120(8) 0.367(5) 0.0231(13) 0.042(16) Uiso 1 1 d . .

loop_
_atom_site_aniso_label
_atom_site_aniso_U_11
_atom_site_aniso_U_22
_atom_site_aniso_U_33
_atom_site_aniso_U_23
_atom_site_aniso_U_13
_atom_site_aniso_U_12
Si1 0.0343(6) 0.0338(7) 0.0216(5) -0.0007(5) -0.0031(5) -0.0057(6)
O1 0.0235(16) 0.0316(16) 0.0220(15) -0.0007(12) 0.0009(12) -0.0015(13)
O2 0.0241(15) 0.0288(16) 0.0217(15) 0.0025(13) 0.0067(13) 0.0039(13)
O3 0.0420(19) 0.056(2) 0.0250(16) -0.0038(14) 0.0048(16) 0.0190(18)
O4 0.0326(17) 0.0383(17) 0.0174(14) -0.0038(13) -0.0038(12) 0.0092(15)
O5 0.0345(17) 0.0196(14) 0.0261(14) -0.0011(12) -0.0066(13) -0.0006(14)
O6 0.0334(18) 0.0209(16) 0.0257(15) 0.0058(13) -0.0082(14) 0.0020(13)
C1 0.021(2) 0.030(2) 0.024(2) 0.0011(17) -0.0014(18) 0.0034(19)
C2 0.021(2) 0.025(2) 0.024(2) 0.0022(17) 0.0014(17) -0.0029(17)
C3 0.027(2) 0.027(2) 0.027(2) 0.0020(18) -0.001(2) -0.003(2)
C4 0.030(2) 0.031(2) 0.027(2) -0.0018(19) -0.0027(19) -0.0035(19)
C5 0.023(2) 0.029(2) 0.019(2) -0.0033(16) -0.0010(17) 0.0030(19)
C6 0.020(2) 0.026(2) 0.0185(19) 0.0013(17) -0.0048(17) 0.0022(19)
C7 0.021(2) 0.024(2) 0.0177(19) 0.0014(16) -0.0006(17) -0.0004(17)
C8 0.023(2) 0.023(2) 0.0165(19) 0.0005(16) 0.0019(16) 0.0013(18)
C9 0.024(2) 0.022(2) 0.0135(18) 0.0007(15) 0.0036(17) 0.0040(18)
C10 0.025(2) 0.021(2) 0.0185(19) 0.0000(15) 0.0008(18) 0.0043(18)
C11 0.027(2) 0.019(2) 0.0208(19) 0.0008(16) 0.0005(17) 0.0017(18)
C12 0.029(2) 0.020(2) 0.030(2) 0.0040(19) 0.0020(18) 0.0053(19)
C13 0.026(2) 0.022(2) 0.024(2) 0.0062(17) -0.0023(18) 0.0055(18)
C14 0.029(2) 0.033(2) 0.022(2) -0.0024(19) 0.0009(18) 0.002(2)
C15 0.036(3) 0.039(3) 0.0168(19) 0.0040(19) -0.0053(19) 0.000(2)
C16 0.039(3) 0.037(3) 0.021(2) 0.0018(19) -0.0036(19) -0.003(2)
C17 0.069(4) 0.050(3) 0.036(3) -0.004(2) -0.006(3) -0.018(3)
C18 0.032(3) 0.055(3) 0.036(3) 0.003(2) -0.001(2) -0.005(2)
C19 0.038(3) 0.048(3) 0.022(2) -0.001(2) 0.0001(19) -0.002(2)
C20 0.029(2) 0.032(2) 0.027(2) -0.0037(19) -0.0028(19) 0.0073(19)
C21 0.020(2) 0.026(2) 0.0137(18) 0.0045(16) 0.0013(16) 0.0009(17)
C22 0.026(2) 0.017(2) 0.024(2) 0.0049(16) -0.0014(18) 0.0005(18)
C23 0.040(3) 0.022(2) 0.027(2) -0.0044(18) 0.001(2) 0.005(2)
C24 0.049(3) 0.031(3) 0.033(3) -0.002(2) -0.006(2) -0.001(2)
C25 0.032(2) 0.026(2) 0.028(2) 0.0051(19) 0.0044(19) 0.000(2)

loop_
_atom_type_symbol
_atom_type_description
_atom_type_scat_dispersion_real
_atom_type_scat_dispersion_imag
_atom_type_scat_source
C C 0.0181 0.0091 'International Tables Vol C Tables 4.2.6.8 and 6.1.1.4'
H H 0.0000 0.0000 'International Tables Vol C Tables 4.2.6.8 and 6.1.1.4'
O O 0.0492 0.0322 'International Tables Vol C Tables 4.2.6.8 and 6.1.1.4'
Si Si 0.2541 0.3302 'International Tables Vol C Tables 4.2.6.8 and 6.1.1.4'

loop_
_geom_angle_atom_site_label_1
_geom_angle_atom_site_label_2
_geom_angle_atom_site_label_3
_geom_angle
C17 Si1 C18 109.7(3)
C17 Si1 C19 111.4(2)
C18 Si1 C19 110.0(2)
C17 Si1 C16 107.8(2)
C18 Si1 C16 110.0(2)
C19 Si1 C16 108.0(2)
C14 O4 C15 115.2(3)
C2 C1 C7 60.5(3)
C1 C2 C3 121.5(3)
C1 C2 C7 61.1(2)
C3 C2 C7 118.9(3)
C2 C3 C4 112.4(3)
C3 C4 C5 112.1(3)
C14 C5 C20 109.6(3)
C14 C5 C6 108.1(3)
C20 C5 C6 107.3(3)
C14 C5 C4 106.5(3)
C20 C5 C4 110.3(3)
C6 C5 C4 115.0(3)
O1 C6 C7 120.7(4)
O1 C6 C5 117.6(4)
C7 C6 C5 121.6(3)
C6 C7 C2 116.8(3)
C6 C7 C1 116.3(3)
C2 C7 C1 58.4(3)
C6 C7 C8 116.2(3)
C2 C7 C8 120.6(3)
C1 C7 C8 115.7(3)
O2 C8 C9 108.0(3)
O2 C8 C13 106.1(3)
C9 C8 C13 110.0(3)
O2 C8 C7 109.0(3)
C9 C8 C7 114.5(3)
C13 C8 C7 108.9(3)
C10 C9 C21 117.8(4)
C10 C9 C8 122.3(4)
C21 C9 C8 119.8(3)
C9 C10 C11 125.7(4)
C23 C11 C10 106.7(3)
C23 C11 C12 110.5(3)
C10 C11 C12 109.7(3)
C23 C11 C25 111.7(3)
C10 C11 C25 106.9(3)
C12 C11 C25 111.2(3)
C13 C12 C11 111.9(3)
C12 C13 C8 111.9(3)
O3 C14 O4 124.3(4)
O3 C14 C5 124.9(4)
O4 C14 C5 110.7(3)
O4 C15 C16 110.5(3)
C15 C16 Si1 115.0(3)
O5 C21 C9 123.6(3)
O5 C21 C22 117.0(3)
C9 C21 C22 119.3(3)
O6 C22 C21 108.6(3)
C24 C23 C11 126.3(4)

loop_
_geom_bond_atom_site_label_1
_geom_bond_atom_site_label_2
_geom_bond_distance
Si1 C17 1.858(5)
Si1 C18 1.860(5)
Si1 C19 1.866(5)
Si1 C16 1.883(4)
O1 C6 1.225(5)
O2 C8 1.444(5)
O3 C14 1.202(5)
O4 C14 1.347(5)
O4 C15 1.471(5)
O5 C21 1.214(5)
O6 C22 1.428(5)
C1 C2 1.497(5)
C1 C7 1.539(5)
C2 C3 1.506(6)
C2 C7 1.529(5)
C3 C4 1.520(6)
C4 C5 1.551(6)
C5 C14 1.526(5)
C5 C20 1.531(6)
C5 C6 1.539(5)
C6 C7 1.486(6)
C7 C8 1.543(5)
C8 C9 1.527(6)
C8 C13 1.532(5)
C9 C10 1.345(6)
C9 C21 1.485(5)
C10 C11 1.519(5)
C11 C23 1.517(5)
C11 C12 1.530(5)
C11 C25 1.544(5)
C12 C13 1.524(6)
C15 C16 1.503(6)
C21 C22 1.519(5)
C23 C24 1.338(7)

loop_
_geom_hbond_atom_site_label_D
_geom_hbond_atom_site_label_H
_geom_hbond_atom_site_label_A
_geom_hbond_distance_DH
_geom_hbond_distance_HA
_geom_hbond_distance_DA
_geom_hbond_angle_DHA
_geom_hbond_site_symmetry_A
O2 H2 O6 0.83(5) 1.98(5) 2.810(4) 174(5) 3
O6 H6 O5 0.83(5) 1.96(5) 2.542(4) 126(5) .

loop_
_geom_torsion_atom_site_label_1
_geom_torsion_atom_site_label_2
_geom_torsion_atom_site_label_3
_geom_torsion_atom_site_label_4
_geom_torsion
C7 C1 C2 C3 108.1(4)
C1 C2 C3 C4 -31.7(5)
C7 C2 C3 C4 40.3(5)
C2 C3 C4 C5 -56.5(5)
C3 C4 C5 C14 159.6(4)
C3 C4 C5 C20 -81.6(4)
C3 C4 C5 C6 39.8(5)
C14 C5 C6 O1 59.5(5)
C20 C5 C6 O1 -58.7(5)
C4 C5 C6 O1 178.3(3)
C14 C5 C6 C7 -125.1(4)
C20 C5 C6 C7 116.8(4)
C4 C5 C6 C7 -6.2(5)
O1 C6 C7 C2 164.4(3)
C5 C6 C7 C2 -10.9(5)
O1 C6 C7 C1 -129.4(4)
C5 C6 C7 C1 55.2(5)
O1 C6 C7 C8 12.0(5)
C5 C6 C7 C8 -163.3(3)
C1 C2 C7 C6 105.7(4)
C3 C2 C7 C6 -6.4(5)
C3 C2 C7 C1 -112.1(4)
C1 C2 C7 C8 -103.2(4)
C3 C2 C7 C8 144.7(4)
C2 C1 C7 C6 -106.7(4)
C2 C1 C7 C8 111.6(4)
C6 C7 C8 O2 170.6(3)
C2 C7 C8 O2 19.3(5)
C1 C7 C8 O2 -47.7(4)
C6 C7 C8 C9 49.5(5)
C2 C7 C8 C9 -101.8(4)
C1 C7 C8 C9 -168.8(3)
C6 C7 C8 C13 -74.1(4)
C2 C7 C8 C13 134.7(4)
C1 C7 C8 C13 67.6(4)
O2 C8 C9 C10 97.1(4)
C13 C8 C9 C10 -18.2(5)
C7 C8 C9 C10 -141.2(4)
O2 C8 C9 C21 -79.9(4)
C13 C8 C9 C21 164.8(3)
C7 C8 C9 C21 41.7(5)
C21 C9 C10 C11 179.3(3)
C8 C9 C10 C11 2.2(6)
C9 C10 C11 C23 -134.3(4)
C9 C10 C11 C12 -14.6(5)
C9 C10 C11 C25 106.1(4)
C23 C11 C12 C13 160.8(3)
C10 C11 C12 C13 43.5(4)
C25 C11 C12 C13 -74.6(4)
C11 C12 C13 C8 -62.9(4)
O2 C8 C13 C12 -69.2(4)
C9 C8 C13 C12 47.3(4)
C7 C8 C13 C12 173.6(3)
C15 O4 C14 O3 -10.8(6)
C15 O4 C14 C5 165.6(4)
C20 C5 C14 O3 -18.6(6)
C6 C5 C14 O3 -135.3(5)
C4 C5 C14 O3 100.6(5)
C20 C5 C14 O4 164.9(3)
C6 C5 C14 O4 48.3(4)
C4 C5 C14 O4 -75.8(4)
C14 O4 C15 C16 -80.6(5)
O4 C15 C16 Si1 -177.0(3)
C17 Si1 C16 C15 -164.1(4)
C18 Si1 C16 C15 76.3(4)
C19 Si1 C16 C15 -43.7(4)
C10 C9 C21 O5 156.4(4)
C8 C9 C21 O5 -26.4(6)
C10 C9 C21 C22 -25.1(5)
C8 C9 C21 C22 152.1(3)
O5 C21 C22 O6 -1.2(5)
C9 C21 C22 O6 -179.8(3)
C10 C11 C23 C24 -101.1(5)
C12 C11 C23 C24 139.7(4)
C25 C11 C23 C24 15.3(6)
